data_4129047
loop_
_publ_author_name
'Wang, Xiao-Fang'
'Xiao, Hongyan'
'Chen, Peng-Zhong'
'Yang, Qing-Zheng'
'Chen, Bin'
'Tung, Chen-Ho'
'Chen, Yu-Zhe'
'Wu, Li-Zhu'

_publ_section_title
;
 Pure Organic Room Temperature Phosphorescence from Excited Dimers in
 Self-Assembled Nanoparticles under Visible and Near-Infrared Irradiation
 in Water.
;
_journal_issue 12
_journal_name_full 'Journal of the American Chemical Society'
_journal_page_first 5045
_journal_page_last 5050
_journal_paper_doi 10.1021/jacs.9b00859
_journal_volume 141
_journal_year 2019
_chemical_formula_moiety 'C27 H19 B Br F2 N O2'
_chemical_formula_sum 'C27 H19 B Br F2 N O2'
_chemical_formula_weight 518.15
_space_group_crystal_system monoclinic
_space_group_IT_number 14
_space_group_name_Hall '-P 2yn'
_space_group_name_H-M_alt 'P 1 21/n 1'
_atom_sites_solution_hydrogens geom
_atom_sites_solution_primary direct
_atom_sites_solution_secondary difmap
_audit_creation_date 2017-03-15
_audit_creation_method
;
Olex2 1.2
(compiled 2017.03.02 svn.r3394 for OlexSys, GUI svn.r5324)
;
_audit_update_record
;
????
;
_cell_angle_alpha 90.00
_cell_angle_beta 90.86(3)
_cell_angle_gamma 90.00
_cell_formula_units_Z 4
_cell_length_a 10.217(2)
_cell_length_b 19.415(4)
_cell_length_c 10.927(2)
_cell_measurement_reflns_used 6341
_cell_measurement_temperature 153(2)
_cell_measurement_theta_max 27.4855
_cell_measurement_theta_min 1.0488
_cell_volume 2167.3(7)
_computing_molecular_graphics 'Olex2 (Dolomanov et al., 2009)'
_computing_publication_material 'Olex2 (Dolomanov et al., 2009)'
_computing_structure_refinement 'XL (Sheldrick, 2008)'
_computing_structure_solution 'ShelXS (Sheldrick, 2008)'
_diffrn_ambient_temperature 153.15
_diffrn_measured_fraction_theta_full 0.997
_diffrn_measured_fraction_theta_max 0.997
_diffrn_measurement_device_type 'multiwire proportional'
_diffrn_measurement_method 'phi and omega scans'
_diffrn_radiation_monochromator graphite
_diffrn_radiation_type MoK\a
_diffrn_radiation_wavelength 0.71073
_diffrn_reflns_av_R_equivalents 0.0544
_diffrn_reflns_av_unetI/netI 0.0535
_diffrn_reflns_limit_h_max 12
_diffrn_reflns_limit_h_min -12
_diffrn_reflns_limit_k_max 22
_diffrn_reflns_limit_k_min -23
_diffrn_reflns_limit_l_max 12
_diffrn_reflns_limit_l_min -12
_diffrn_reflns_number 11956
_diffrn_reflns_theta_full 25.00
_diffrn_reflns_theta_max 25.00
_diffrn_reflns_theta_min 2.10
_diffrn_source 'fine-focus sealed tube'
_exptl_absorpt_coefficient_mu 1.941
_exptl_absorpt_correction_T_max 0.9092
_exptl_absorpt_correction_T_min 0.7214
_exptl_absorpt_correction_type multi-scan
_exptl_absorpt_process_details 'CrystalClear (Rigaku Inc., 2008)'
_exptl_crystal_colour yellow
_exptl_crystal_density_diffrn 1.588
_exptl_crystal_density_method 'not measured'
_exptl_crystal_description rod
_exptl_crystal_F_000 1048
_exptl_crystal_size_max 0.18
_exptl_crystal_size_mid 0.05
_exptl_crystal_size_min 0.05
_refine_diff_density_max 1.017
_refine_diff_density_min -1.216
_refine_diff_density_rms 0.381
_refine_ls_extinction_method none
_refine_ls_goodness_of_fit_ref 1.199
_refine_ls_hydrogen_treatment constr
_refine_ls_matrix_type full
_refine_ls_number_parameters 308
_refine_ls_number_reflns 3796
_refine_ls_number_restraints 0
_refine_ls_restrained_S_all 1.199
_refine_ls_R_factor_all 0.0820
_refine_ls_R_factor_gt 0.0694
_refine_ls_shift/su_max 0.001
_refine_ls_shift/su_mean 0.000
_refine_ls_structure_factor_coef Fsqd
_refine_ls_weighting_details 'calc w=1/[\s^2^(Fo^2^)+(0.1347P)^2^+1.9374P] where P=(Fo^2^+2Fc^2^)/3'
_refine_ls_weighting_scheme calc
_refine_ls_wR_factor_gt 0.1963
_refine_ls_wR_factor_ref 0.2277
_reflns_number_gt 3404
_reflns_number_total 3796
_reflns_threshold_expression >2sigma(I)
_cod_data_source_file ja9b00859_si_002.cif
_cod_data_source_block a
_cod_depositor_comments
;
The following automatic conversions were performed:

data item '_exptl_absorpt_correction_type' value 'Multi-scan' was
changed to 'multi-scan' in accordance with the
/home/data/users/saulius/crontab/automatic-downloads/current/ACS/lib/dictionaries/cif_core.dic
dictionary named 'cif_core.dic' version 2.4.2 last updated on
2011-04-26.

Automatic conversion script
Id: cif_fix_values 6909 2019-04-08 15:41:33Z antanas 
;
_cod_original_cell_volume 2167.2(7)
_cod_database_code 4129047
_olex2_refinement_description
;
1. Fixed Uiso
 At 1.2 times of:
  All C(H) groups, All C(H,H) groups
 At 1.5 times of:
  All C(H,H,H) groups
2.a Secondary CH2 refined with riding coordinates:
 C28(H28A,H28B)
2.b Aromatic/amide H refined with riding coordinates:
 C7(H7), C8(H8), C10(H10), C13(H13), C15(H15), C16(H16), C18(H18), C19(H19),
 C24(H24), C25(H25), C27(H27), C29(H29), C31(H31), C33(H33)
2.c Idealised Me refined as rotating group:
 C30(H30A,H30B,H30C)
;
_olex2_submission_special_instructions 'No special instructions were received'

loop_
_space_group_symop_id
_space_group_symop_operation_xyz
1 'x, y, z'
2 '-x+1/2, y+1/2, -z+1/2'
3 '-x, -y, -z'
4 'x-1/2, -y-1/2, z-1/2'

loop_
_atom_site_label
_atom_site_type_symbol
_atom_site_fract_x
_atom_site_fract_y
_atom_site_fract_z
_atom_site_U_iso_or_equiv
_atom_site_adp_type
_atom_site_occupancy
_atom_site_calc_flag
_atom_site_refinement_flags_posn
Br1 Br 0.54599(6) 1.18269(3) 0.24600(5) 0.0377(3) Uani 1 d .
F1 F 0.0059(4) 0.78230(19) 0.7191(3) 0.0440(9) Uani 1 d .
O2 O 0.0961(4) 0.7019(2) 0.5859(3) 0.0300(9) Uani 1 d .
F3 F -0.0730(3) 0.77578(17) 0.5243(3) 0.0398(8) Uani 1 d .
C4 C 0.1908(5) 0.6900(3) 0.5078(5) 0.0250(11) Uani 1 d .
O5 O 0.1312(4) 0.82634(19) 0.5615(4) 0.0294(9) Uani 1 d .
C6 C 0.2257(5) 0.8116(3) 0.4849(5) 0.0264(12) Uani 1 d .
C7 C 0.3331(5) 0.6006(3) 0.4166(5) 0.0268(12) Uani 1 d .
H7 H 0.3875 0.6354 0.3836 0.032 Uiso 1 calc R
C8 C 0.5082(5) 1.0433(3) 0.3069(5) 0.0271(12) Uani 1 d .
H8 H 0.5947 1.0380 0.2775 0.033 Uiso 1 calc R
C9 C 0.4390(5) 0.9854(3) 0.3492(5) 0.0241(11) Uani 1 d .
C10 C 0.1463(5) 0.5652(3) 0.5384(5) 0.0268(12) Uani 1 d .
H10 H 0.0750 0.5776 0.5886 0.032 Uiso 1 calc R
C12 C 0.3094(5) 0.9940(3) 0.3943(4) 0.0230(11) Uani 1 d .
C13 C 0.2411(5) 0.9361(3) 0.4378(5) 0.0261(11) Uani 1 d .
H13 H 0.1547 0.9415 0.4673 0.031 Uiso 1 calc R
C14 C 0.2983(5) 0.8712(3) 0.4382(5) 0.0249(11) Uani 1 d .
C15 C 0.1701(5) 0.4969(3) 0.5172(5) 0.0260(11) Uani 1 d .
H15 H 0.1174 0.4622 0.5528 0.031 Uiso 1 calc R
C16 C 0.5609(5) 0.5178(3) 0.2505(5) 0.0289(12) Uani 1 d .
H16 H 0.5818 0.5653 0.2435 0.035 Uiso 1 calc R
C17 C 0.3598(5) 0.5317(3) 0.3947(5) 0.0234(11) Uani 1 d .
C18 C 0.2540(5) 1.0614(3) 0.3945(5) 0.0276(12) Uani 1 d .
H18 H 0.1679 1.0681 0.4239 0.033 Uiso 1 calc R
C19 C 0.3238(5) 1.1167(3) 0.3529(5) 0.0284(12) Uani 1 d .
H19 H 0.2865 1.1615 0.3542 0.034 Uiso 1 calc R
C20 C 0.2752(5) 0.4798(3) 0.4410(5) 0.0268(11) Uani 1 d .
C21 C 0.4516(5) 1.1070(3) 0.3079(5) 0.0296(12) Uani 1 d .
N22 N 0.3163(4) 0.4163(2) 0.4008(4) 0.0291(10) Uani 1 d .
C23 C 0.4567(5) 0.4961(3) 0.3218(5) 0.0252(11) Uani 1 d .
C24 C 0.4986(6) 0.3757(3) 0.2667(5) 0.0305(12) Uani 1 d .
H24 H 0.4769 0.3282 0.2710 0.037 Uiso 1 calc R
C25 C 0.4274(5) 0.8625(3) 0.3909(5) 0.0275(12) Uani 1 d .
H25 H 0.4653 0.8179 0.3883 0.033 Uiso 1 calc R
C26 C 0.2253(5) 0.6184(3) 0.4877(4) 0.0228(11) Uani 1 d .
C27 C 0.4963(5) 0.9179(3) 0.3494(5) 0.0255(11) Uani 1 d .
H27 H 0.5827 0.9116 0.3204 0.031 Uiso 1 calc R
C28 C 0.2579(6) 0.3485(3) 0.4290(5) 0.0305(12) Uani 1 d .
H28A H 0.2527 0.3207 0.3531 0.037 Uiso 1 calc R
H28B H 0.1676 0.3554 0.4584 0.037 Uiso 1 calc R
C29 C 0.6030(6) 0.3987(3) 0.1984(5) 0.0326(13) Uani 1 d .
H29 H 0.6551 0.3661 0.1564 0.039 Uiso 1 calc R
C30 C 0.3370(6) 0.3091(3) 0.5260(6) 0.0402(15) Uani 1 d .
H30A H 0.4234 0.2978 0.4938 0.060 Uiso 1 calc GR
H30B H 0.2909 0.2666 0.5470 0.060 Uiso 1 calc GR
H30C H 0.3474 0.3378 0.5994 0.060 Uiso 1 calc GR
C31 C 0.6334(6) 0.4682(3) 0.1898(5) 0.0299(12) Uani 1 d .
H31 H 0.7053 0.4821 0.1415 0.036 Uiso 1 calc R
C32 C 0.4270(5) 0.4250(3) 0.3287(5) 0.0266(11) Uani 1 d .
C33 C 0.2542(5) 0.7448(3) 0.4531(5) 0.0267(11) Uani 1 d .
H33 H 0.3183 0.7362 0.3929 0.032 Uiso 1 calc R
B35 B 0.0370(6) 0.7721(3) 0.5969(6) 0.0293(14) Uani 1 d .

loop_
_atom_site_aniso_label
_atom_site_aniso_U_11
_atom_site_aniso_U_22
_atom_site_aniso_U_33
_atom_site_aniso_U_23
_atom_site_aniso_U_13
_atom_site_aniso_U_12
Br1 0.0441(4) 0.0196(4) 0.0496(5) 0.0082(2) 0.0052(3) -0.0042(2)
F1 0.062(2) 0.030(2) 0.0403(18) -0.0086(16) 0.0197(17) -0.0053(17)
O2 0.033(2) 0.0189(19) 0.038(2) -0.0021(16) 0.0100(17) 0.0005(16)
F3 0.0362(18) 0.0251(18) 0.058(2) 0.0007(15) -0.0012(16) -0.0036(14)
C4 0.030(3) 0.024(3) 0.021(2) -0.004(2) -0.003(2) -0.004(2)
O5 0.030(2) 0.0212(19) 0.037(2) -0.0071(16) 0.0098(16) -0.0033(15)
C6 0.025(3) 0.021(3) 0.034(3) 0.000(2) -0.001(2) 0.002(2)
C7 0.036(3) 0.019(3) 0.026(3) -0.003(2) -0.004(2) -0.006(2)
C8 0.027(3) 0.022(3) 0.032(3) 0.003(2) 0.003(2) -0.001(2)
C9 0.029(3) 0.015(3) 0.029(3) 0.000(2) 0.004(2) 0.000(2)
C10 0.029(3) 0.026(3) 0.025(3) 0.000(2) -0.003(2) -0.006(2)
C12 0.029(3) 0.018(3) 0.022(2) -0.003(2) -0.002(2) 0.003(2)
C13 0.025(3) 0.019(3) 0.034(3) -0.002(2) 0.003(2) -0.003(2)
C14 0.026(3) 0.022(3) 0.027(3) -0.005(2) 0.005(2) -0.002(2)
C15 0.026(3) 0.019(3) 0.033(3) 0.003(2) 0.001(2) -0.001(2)
C16 0.028(3) 0.022(3) 0.036(3) 0.002(2) 0.003(2) -0.001(2)
C17 0.026(3) 0.015(3) 0.029(3) 0.001(2) -0.003(2) -0.003(2)
C18 0.028(3) 0.020(3) 0.035(3) -0.002(2) -0.002(2) 0.001(2)
C19 0.032(3) 0.017(3) 0.036(3) -0.004(2) 0.001(2) 0.000(2)
C20 0.032(3) 0.012(2) 0.036(3) 0.004(2) 0.002(2) -0.003(2)
C21 0.037(3) 0.022(3) 0.030(3) -0.001(2) -0.001(2) 0.000(2)
N22 0.031(2) 0.014(2) 0.042(3) 0.0023(19) 0.003(2) -0.0037(18)
C23 0.030(3) 0.016(3) 0.030(3) 0.003(2) 0.003(2) 0.002(2)
C24 0.036(3) 0.021(3) 0.035(3) 0.001(2) -0.006(2) 0.000(2)
C25 0.032(3) 0.011(2) 0.040(3) -0.005(2) 0.006(2) -0.002(2)
C26 0.026(3) 0.020(3) 0.023(2) -0.001(2) -0.001(2) -0.005(2)
C27 0.026(3) 0.016(3) 0.035(3) 0.002(2) 0.008(2) 0.003(2)
C28 0.037(3) 0.016(3) 0.039(3) 0.002(2) 0.005(2) -0.005(2)
C29 0.035(3) 0.029(3) 0.034(3) -0.001(2) -0.003(2) 0.008(2)
C30 0.040(3) 0.025(3) 0.055(4) 0.012(3) -0.008(3) -0.005(2)
C31 0.033(3) 0.025(3) 0.032(3) 0.001(2) 0.002(2) 0.001(2)
C32 0.027(3) 0.019(3) 0.034(3) 0.004(2) 0.003(2) 0.001(2)
C33 0.028(3) 0.023(3) 0.029(3) -0.005(2) 0.006(2) -0.001(2)
B35 0.030(3) 0.020(3) 0.038(3) -0.007(3) 0.003(3) 0.000(2)

loop_
_atom_type_symbol
_atom_type_description
_atom_type_scat_dispersion_real
_atom_type_scat_dispersion_imag
_atom_type_scat_source
C C 0.0033 0.0016 'International Tables Vol C Tables 4.2.6.8 and 6.1.1.4'
H H 0.0000 0.0000 'International Tables Vol C Tables 4.2.6.8 and 6.1.1.4'
B B 0.0013 0.0007 'International Tables Vol C Tables 4.2.6.8 and 6.1.1.4'
N N 0.0061 0.0033 'International Tables Vol C Tables 4.2.6.8 and 6.1.1.4'
O O 0.0106 0.0060 'International Tables Vol C Tables 4.2.6.8 and 6.1.1.4'
F F 0.0171 0.0103 'International Tables Vol C Tables 4.2.6.8 and 6.1.1.4'
Br Br -0.2901 2.4595 'International Tables Vol C Tables 4.2.6.8 and 6.1.1.4'

loop_
_geom_angle_atom_site_label_1
_geom_angle_atom_site_label_2
_geom_angle_atom_site_label_3
_geom_angle
C4 O2 B35 120.8(4)
O2 C4 C26 116.6(5)
O2 C4 C33 119.8(5)
C33 C4 C26 123.6(5)
C6 O5 B35 119.8(4)
O5 C6 C14 115.3(5)
O5 C6 C33 121.6(5)
C33 C6 C14 123.0(5)
C17 C7 H7 120.3
C17 C7 C26 119.5(5)
C26 C7 H7 120.3
C9 C8 H8 119.9
C21 C8 H8 119.9
C21 C8 C9 120.3(5)
C8 C9 C12 119.5(5)
C8 C9 C27 121.5(5)
C12 C9 C27 119.0(5)
C15 C10 H10 118.9
C15 C10 C26 122.2(5)
C26 C10 H10 118.9
C13 C12 C9 119.3(5)
C13 C12 C18 122.2(5)
C18 C12 C9 118.5(5)
C12 C13 H13 119.5
C14 C13 C12 120.9(5)
C14 C13 H13 119.5
C13 C14 C6 120.0(5)
C13 C14 C25 119.7(5)
C25 C14 C6 120.2(5)
C10 C15 H15 121.1
C10 C15 C20 117.8(5)
C20 C15 H15 121.1
C23 C16 H16 120.8
C31 C16 H16 120.8
C31 C16 C23 118.4(5)
C7 C17 C20 119.9(5)
C7 C17 C23 133.6(5)
C20 C17 C23 106.3(4)
C12 C18 H18 119.7
C19 C18 C12 120.7(5)
C19 C18 H18 119.7
C18 C19 H19 120.1
C18 C19 C21 119.9(5)
C21 C19 H19 120.1
C15 C20 C17 121.1(5)
N22 C20 C15 129.7(5)
N22 C20 C17 109.2(4)
C8 C21 Br1 118.9(4)
C8 C21 C19 121.2(5)
C19 C21 Br1 119.9(4)
C20 N22 C28 127.2(4)
C20 N22 C32 109.0(4)
C32 N22 C28 123.8(4)
C16 C23 C17 134.1(5)
C16 C23 C32 119.3(5)
C32 C23 C17 106.6(4)
C29 C24 H24 121.4
C29 C24 C32 117.2(5)
C32 C24 H24 121.4
C14 C25 H25 119.7
C27 C25 C14 120.5(5)
C27 C25 H25 119.7
C7 C26 C4 121.0(5)
C7 C26 C10 119.4(5)
C10 C26 C4 119.6(5)
C9 C27 H27 119.8
C25 C27 C9 120.5(5)
C25 C27 H27 119.8
N22 C28 H28A 109.2
N22 C28 H28B 109.2
N22 C28 C30 112.3(5)
H28A C28 H28B 107.9
C30 C28 H28A 109.2
C30 C28 H28B 109.2
C24 C29 H29 119.2
C24 C29 C31 121.7(5)
C31 C29 H29 119.2
C28 C30 H30A 109.5
C28 C30 H30B 109.5
C28 C30 H30C 109.5
H30A C30 H30B 109.5
H30A C30 H30C 109.5
H30B C30 H30C 109.5
C16 C31 H31 119.4
C29 C31 C16 121.3(5)
C29 C31 H31 119.4
N22 C32 C23 108.8(5)
C24 C32 N22 129.0(5)
C24 C32 C23 122.1(5)
C4 C33 H33 119.6
C6 C33 C4 120.9(5)
C6 C33 H33 119.6
F1 B35 O2 107.7(5)
F1 B35 O5 108.0(4)
F3 B35 F1 110.6(5)
F3 B35 O2 109.2(5)
F3 B35 O5 110.1(5)
O5 B35 O2 111.2(4)

loop_
_geom_bond_atom_site_label_1
_geom_bond_atom_site_label_2
_geom_bond_distance
Br1 C21 1.890(6)
F1 B35 1.391(7)
O2 C4 1.320(7)
O2 B35 1.497(7)
F3 B35 1.367(7)
C4 C26 1.452(7)
C4 C33 1.387(8)
O5 C6 1.319(7)
O5 B35 1.482(7)
C6 C14 1.470(7)
C6 C33 1.374(8)
C7 H7 0.9500
C7 C17 1.387(7)
C7 C26 1.401(7)
C8 H8 0.9500
C8 C9 1.410(7)
C8 C21 1.365(8)
C9 C12 1.430(7)
C9 C27 1.436(7)
C10 H10 0.9500
C10 C15 1.367(8)
C10 C26 1.427(7)
C12 C13 1.410(7)
C12 C18 1.426(7)
C13 H13 0.9500
C13 C14 1.387(8)
C14 C25 1.434(7)
C15 H15 0.9500
C15 C20 1.408(7)
C16 H16 0.9500
C16 C23 1.393(7)
C16 C31 1.389(8)
C17 C20 1.425(7)
C17 C23 1.454(7)
C18 H18 0.9500
C18 C19 1.371(8)
C19 H19 0.9500
C19 C21 1.414(8)
C20 N22 1.377(7)
N22 C28 1.480(7)
N22 C32 1.398(7)
C23 C32 1.417(7)
C24 H24 0.9500
C24 C29 1.385(8)
C24 C32 1.387(8)
C25 H25 0.9500
C25 C27 1.365(7)
C27 H27 0.9500
C28 H28A 0.9900
C28 H28B 0.9900
C28 C30 1.529(8)
C29 H29 0.9500
C29 C31 1.388(8)
C30 H30A 0.9800
C30 H30B 0.9800
C30 H30C 0.9800
C31 H31 0.9500
C33 H33 0.9500

loop_
_geom_torsion_atom_site_label_1
_geom_torsion_atom_site_label_2
_geom_torsion_atom_site_label_3
_geom_torsion_atom_site_label_4
_geom_torsion
O2 C4 C26 C7 -173.4(4)
O2 C4 C26 C10 8.3(7)
O2 C4 C33 C6 4.2(8)
C4 O2 B35 F1 -144.9(5)
C4 O2 B35 F3 94.9(6)
C4 O2 B35 O5 -26.8(7)
O5 C6 C14 C13 -22.9(7)
O5 C6 C14 C25 158.3(5)
O5 C6 C33 C4 -4.9(8)
C6 O5 B35 F1 143.8(5)
C6 O5 B35 O2 25.9(7)
C6 O5 B35 F3 -95.3(6)
C6 C14 C25 C27 -178.8(5)
C7 C17 C20 C15 -5.1(8)
C7 C17 C20 N22 175.9(5)
C7 C17 C23 C16 2.6(10)
C7 C17 C23 C32 -175.3(6)
C8 C9 C12 C13 -179.3(5)
C8 C9 C12 C18 0.1(7)
C8 C9 C27 C25 180.0(5)
C9 C8 C21 Br1 -178.2(4)
C9 C8 C21 C19 1.0(8)
C9 C12 C13 C14 0.4(8)
C9 C12 C18 C19 -0.2(8)
C10 C15 C20 C17 4.4(8)
C10 C15 C20 N22 -176.8(5)
C12 C9 C27 C25 0.6(8)
C12 C13 C14 C6 179.5(5)
C12 C13 C14 C25 -1.6(8)
C12 C18 C19 C21 0.7(8)
C13 C12 C18 C19 179.2(5)
C13 C14 C25 C27 2.3(8)
C14 C6 C33 C4 174.2(5)
C14 C25 C27 C9 -1.8(8)
C15 C10 C26 C4 176.5(5)
C15 C10 C26 C7 -1.8(8)
C15 C20 N22 C28 0.0(9)
C15 C20 N22 C32 -178.8(5)
C16 C23 C32 N22 -177.6(5)
C16 C23 C32 C24 0.2(8)
C17 C7 C26 C4 -177.1(5)
C17 C7 C26 C10 1.2(7)
C17 C20 N22 C28 178.9(5)
C17 C20 N22 C32 0.1(6)
C17 C23 C32 N22 0.7(6)
C17 C23 C32 C24 178.4(5)
C18 C12 C13 C14 -179.0(5)
C18 C19 C21 Br1 178.1(4)
C18 C19 C21 C8 -1.1(8)
C20 C17 C23 C16 177.3(6)
C20 C17 C23 C32 -0.6(6)
C20 N22 C28 C30 -102.4(6)
C20 N22 C32 C23 -0.5(6)
C20 N22 C32 C24 -178.0(5)
C21 C8 C9 C12 -0.5(8)
C21 C8 C9 C27 -179.9(5)
C23 C16 C31 C29 0.6(8)
C23 C17 C20 C15 179.3(5)
C23 C17 C20 N22 0.3(6)
C24 C29 C31 C16 0.6(9)
C26 C4 C33 C6 -173.6(5)
C26 C7 C17 C20 2.1(8)
C26 C7 C17 C23 176.3(5)
C26 C10 C15 C20 -1.0(8)
C27 C9 C12 C13 0.1(7)
C27 C9 C12 C18 179.5(5)
C28 N22 C32 C23 -179.3(5)
C28 N22 C32 C24 3.1(9)
C29 C24 C32 N22 178.2(5)
C29 C24 C32 C23 1.0(8)
C31 C16 C23 C17 -178.6(6)
C31 C16 C23 C32 -1.0(8)
C32 N22 C28 C30 76.2(7)
C32 C24 C29 C31 -1.3(8)
C33 C4 C26 C7 4.5(8)
C33 C4 C26 C10 -173.9(5)
C33 C6 C14 C13 158.0(5)
C33 C6 C14 C25 -20.9(8)
B35 O2 C4 C26 -169.2(5)
B35 O2 C4 C33 12.9(7)
B35 O5 C6 C14 169.2(5)
B35 O5 C6 C33 -11.7(8)
